data_7104011
loop_
_publ_author_name
'Meyer, Franc'
'Kircher, Peter'
'Pritzkow, Hans'

_publ_section_title
;
 Tetranuclear nickel(II) complexes with genuine \m3-1,1,3 and
 \m4-1,1,3,3 azide bridges
;
_journal_coden_ASTM CHCOFS
_journal_issue 6
_journal_name_full
;
 Chemical Communications (Cambridge, United Kingdom)
;
_journal_page_first 774
_journal_page_last 775
_journal_paper_doi 10.1039/b211486k
_journal_year 2003
_chemical_formula_sum 'C46.25 H89.5 Cl2 N17 Ni4 O10.75 S8'
_chemical_formula_weight 1618.07
_space_group_IT_number 14
_symmetry_cell_setting monoclinic
_symmetry_space_group_name_Hall '-P 2ybc'
_symmetry_space_group_name_H-M 'P 1 21/c 1'
_atom_sites_solution_hydrogens geom
_atom_sites_solution_primary direct
_atom_sites_solution_secondary difmap
_audit_creation_method SHELXL-97
_cell_angle_alpha 90.00
_cell_angle_beta 113.59(3)
_cell_angle_gamma 90.00
_cell_formula_units_Z 4
_cell_length_a 21.140(4)
_cell_length_b 16.348(3)
_cell_length_c 22.316(5)
_cell_measurement_temperature 200
_cell_volume 7068(2)
_computing_structure_refinement 'SHELXL-97 (Sheldrick, 1997)'
_computing_structure_solution 'SHELXS-97 (Sheldrick, 1990)'
_diffrn_ambient_temperature 200
_diffrn_measured_fraction_theta_full 1.000
_diffrn_measured_fraction_theta_max 1.000
_diffrn_measurement_device_type 'NONIUS KAPPA CCD'
_diffrn_measurement_method 'O-Scan    '
_diffrn_radiation_monochromator graphite
_diffrn_radiation_source 'fine-focus sealed tube'
_diffrn_radiation_type MoK\a
_diffrn_radiation_wavelength 0.71073
_diffrn_reflns_av_R_equivalents 0.0446
_diffrn_reflns_av_sigmaI/netI 0.0661
_diffrn_reflns_limit_h_max 28
_diffrn_reflns_limit_h_min -28
_diffrn_reflns_limit_k_max 22
_diffrn_reflns_limit_k_min -22
_diffrn_reflns_limit_l_max 30
_diffrn_reflns_limit_l_min -30
_diffrn_reflns_number 43065
_diffrn_reflns_theta_full 29.00
_diffrn_reflns_theta_max 29.00
_diffrn_reflns_theta_min 1.68
_exptl_absorpt_coefficient_mu 1.424
_exptl_absorpt_correction_type experimental
_exptl_crystal_density_diffrn 1.521
_exptl_crystal_density_method 'not measured'
_exptl_crystal_F_000 3384
_exptl_crystal_size_max 0.30
_exptl_crystal_size_mid 0.20
_exptl_crystal_size_min 0.20
_refine_diff_density_max 0.970
_refine_diff_density_min -0.670
_refine_diff_density_rms 0.089
_refine_ls_extinction_method none
_refine_ls_goodness_of_fit_ref 1.043
_refine_ls_hydrogen_treatment mixed
_refine_ls_matrix_type full
_refine_ls_number_parameters 887
_refine_ls_number_reflns 18801
_refine_ls_number_restraints 0
_refine_ls_restrained_S_all 1.043
_refine_ls_R_factor_all 0.0839
_refine_ls_R_factor_gt 0.0423
_refine_ls_shift/su_max 0.909
_refine_ls_shift/su_mean 0.022
_refine_ls_structure_factor_coef Fsqd
_refine_ls_weighting_details 'calc w=1/[\s^2^(Fo^2^)+(0.0570P)^2^+0.4765P] where P=(Fo^2^+2Fc^2^)/3'
_refine_ls_weighting_scheme calc
_refine_ls_wR_factor_gt 0.1033
_refine_ls_wR_factor_ref 0.1167
_reflns_number_gt 12291
_reflns_number_total 18801
_reflns_threshold_expression >2sigma(I)
_cod_data_source_file b211486k.txt
_cod_data_source_block fmmo
_cod_original_sg_symbol_H-M P2(1)/c
_cod_original_formula_sum 'C44 H85 N17 O10 S8 Cl2 Ni4, 0.75(CH3 CO CH3)'
_cod_database_code 7104011

loop_
_symmetry_equiv_pos_as_xyz
'x, y, z'
'-x, y+1/2, -z+1/2'
'-x, -y, -z'
'x, -y-1/2, z-1/2'

loop_
_atom_site_label
_atom_site_type_symbol
_atom_site_fract_x
_atom_site_fract_y
_atom_site_fract_z
_atom_site_U_iso_or_equiv
_atom_site_adp_type
_atom_site_occupancy
_atom_site_symmetry_multiplicity
_atom_site_calc_flag
_atom_site_refinement_flags
_atom_site_disorder_assembly
_atom_site_disorder_group
Ni1 Ni 0.266318(18) 0.70970(2) 0.023499(16) 0.01947(8) Uani 1 1 d . C .
Ni2 Ni 0.17922(2) 0.47164(2) 0.054902(18) 0.02488(9) Uani 1 1 d . . .
Ni3 Ni 0.198242(18) 0.67636(2) -0.128173(16) 0.02012(9) Uani 1 1 d . C .
Ni4 Ni 0.322377(19) 0.44842(2) -0.102590(17) 0.02175(9) Uani 1 1 d . . .
S1 S 0.22049(4) 0.76721(5) 0.09900(4) 0.02913(17) Uani 1 1 d . C .
S2 S 0.49708(5) 0.91032(5) 0.05868(4) 0.0423(2) Uani 1 1 d . . .
S4 S 0.08404(5) 0.37332(5) 0.03762(4) 0.0371(2) Uani 1 1 d . C .
S5 S -0.01639(4) 0.84212(5) -0.13397(4) 0.03440(19) Uani 1 1 d . . .
S6 S 0.23478(4) 0.69259(5) -0.21954(3) 0.02780(16) Uani 1 1 d . C .
S7 S 0.33766(4) 0.50835(5) -0.19601(3) 0.02681(16) Uani 1 1 d . . .
S8 S 0.43155(4) 0.37267(5) -0.06686(4) 0.02791(17) Uani 1 1 d . . .
O60 O 0.24991(10) 0.82175(11) -0.01785(9) 0.0256(4) Uani 1 1 d . . .
O61 O 0.19865(10) 0.79931(11) -0.12544(9) 0.0248(4) Uani 1 1 d . . .
N1 N 0.29977(12) 0.60447(13) 0.07474(11) 0.0202(5) Uani 1 1 d . . .
N2 N 0.27174(12) 0.53268(13) 0.08456(11) 0.0230(5) Uani 1 1 d . . .
N3 N 0.36646(12) 0.75019(13) 0.09284(11) 0.0228(5) Uani 1 1 d . . .
N4 N 0.23499(14) 0.40042(15) 0.13876(12) 0.0317(6) Uani 1 1 d . C .
N10 N 0.17101(12) 0.66501(13) -0.04568(10) 0.0219(5) Uani 1 1 d . . .
N11 N 0.14582(12) 0.60493(15) -0.03409(11) 0.0248(5) Uani 1 1 d . C .
N12 N 0.11880(14) 0.54724(16) -0.02423(13) 0.0361(6) Uani 1 1 d . C .
N13 N 0.20612(14) 0.39789(15) -0.00587(13) 0.0324(6) Uani 1 1 d . . .
N14 N 0.25693(14) 0.39948(14) -0.01512(12) 0.0269(5) Uani 1 1 d . . .
N15 N 0.30761(14) 0.39621(16) -0.02467(12) 0.0325(6) Uani 1 1 d . . .
N16 N 0.36498(13) 0.55346(15) -0.04708(11) 0.0274(5) Uani 1 1 d . . .
N17 N 0.33216(12) 0.61153(14) -0.04930(10) 0.0216(5) Uani 1 1 d . . .
N18 N 0.29977(12) 0.67276(14) -0.05161(10) 0.0210(5) Uani 1 1 d . . .
N30 N 0.18243(12) 0.55599(14) -0.14868(11) 0.0218(5) Uani 1 1 d . . .
N31 N 0.22141(12) 0.48615(13) -0.14080(11) 0.0223(5) Uani 1 1 d . . .
N32 N 0.09267(12) 0.68154(14) -0.20138(11) 0.0240(5) Uani 1 1 d . . .
N33 N 0.27775(13) 0.34621(14) -0.16479(12) 0.0281(6) Uani 1 1 d . . .
C1 C 0.32405(16) 0.48898(18) 0.12840(14) 0.0292(7) Uani 1 1 d . . .
C2 C 0.38539(16) 0.53152(18) 0.14771(14) 0.0294(7) Uani 1 1 d . C .
H2 H 0.4288 0.5156 0.1777 0.029(6) Uiso 1 1 calc R . .
C3 C 0.36734(15) 0.60357(17) 0.11205(13) 0.0232(6) Uani 1 1 d . C .
C4 C 0.41012(14) 0.67517(16) 0.10793(14) 0.0240(6) Uani 1 1 d . C .
H4A H 0.4496 0.6819 0.1491 0.0372(12) Uiso 1 1 calc R . .
H4B H 0.4269 0.6657 0.0739 0.0372(12) Uiso 1 1 calc R . .
C5 C 0.35935(15) 0.77775(18) 0.15351(13) 0.0273(6) Uani 1 1 d . . .
H5A H 0.4003 0.8083 0.1803 0.0372(12) Uiso 1 1 calc R . .
H5B H 0.3564 0.7302 0.1782 0.0372(12) Uiso 1 1 calc R . .
C6 C 0.29592(16) 0.83117(19) 0.13918(15) 0.0321(7) Uani 1 1 d . . .
H6A H 0.2959 0.8764 0.1110 0.0372(12) Uiso 1 1 calc R C .
H6B H 0.2959 0.8532 0.1795 0.0372(12) Uiso 1 1 calc R . .
C7 C 0.39542(16) 0.81541(18) 0.06433(14) 0.0289(7) Uani 1 1 d . A .
H7A H 0.3619 0.8594 0.0491 0.0372(12) Uiso 1 1 calc R . .
H7B H 0.4008 0.7929 0.0264 0.0372(12) Uiso 1 1 calc R . .
C8 C 0.46422(17) 0.8519(2) 0.10960(16) 0.0357(7) Uani 1 1 d . A .
H8A H 0.4964 0.8088 0.1325 0.0372(12) Uiso 1 1 calc R . .
H8B H 0.4580 0.8872 0.1417 0.0372(12) Uiso 1 1 calc R . .
C9 C 0.15660(19) 0.8442(2) 0.05300(16) 0.0427(9) Uani 1 1 d . . .
H9A H 0.1749 0.8753 0.0265 0.0372(12) Uiso 1 1 calc R C .
H9B H 0.1154 0.8164 0.0235 0.0372(12) Uiso 1 1 calc R . .
C10 C 0.5343(4) 0.9984(5) 0.1098(3) 0.061(2) Uani 0.65 1 d P A 1
H10A H 0.5468 1.0389 0.0846 0.0372(12) Uiso 0.65 1 calc PR A 1
H10B H 0.5000 1.0227 0.1230 0.0372(12) Uiso 0.65 1 calc PR A 1
C12 C 0.5974(6) 0.9764(8) 0.1699(5) 0.098(4) Uani 0.65 1 d P A 1
H12A H 0.5873 0.9301 0.1910 0.075(3) Uiso 0.65 1 calc PR A 1
H12B H 0.6103 1.0220 0.1995 0.075(3) Uiso 0.65 1 calc PR A 1
H12C H 0.6348 0.9632 0.1575 0.075(3) Uiso 0.65 1 calc PR A 1
C110 C 0.5813(12) 0.9512(10) 0.1226(11) 0.087(5) Uani 0.35 1 d P A 2
H11A H 0.6027 0.9102 0.1560 0.0372(12) Uiso 0.35 1 calc PR A 2
H11B H 0.6130 0.9643 0.1023 0.0372(12) Uiso 0.35 1 calc PR A 2
C112 C 0.5673(13) 1.0198(12) 0.1499(15) 0.142(10) Uani 0.35 1 d P A 2
H11C H 0.5394 1.0564 0.1160 0.075(3) Uiso 0.35 1 calc PR A 2
H11D H 0.6097 1.0464 0.1766 0.075(3) Uiso 0.35 1 calc PR A 2
H11E H 0.5428 1.0048 0.1764 0.075(3) Uiso 0.35 1 calc PR A 2
C11 C 0.1368(2) 0.9023(3) 0.09399(19) 0.0639(12) Uani 1 1 d . . .
H11C' H 0.1189 0.8722 0.1207 0.075(3) Uiso 1 1 calc R . .
H11D' H 0.1021 0.9392 0.0662 0.075(3) Uiso 1 1 calc R . .
H11E' H 0.1766 0.9328 0.1215 0.075(3) Uiso 1 1 calc R . .
C14 C 0.30790(17) 0.40518(18) 0.14545(16) 0.0350(8) Uani 1 1 d . C .
H14A H 0.3154 0.3653 0.1168 0.0372(12) Uiso 1 1 calc R . .
H14B H 0.3387 0.3922 0.1901 0.0372(12) Uiso 1 1 calc R . .
C15 C 0.20999(19) 0.31453(18) 0.12602(16) 0.0382(8) Uani 1 1 d . . .
H15A H 0.2337 0.2823 0.1651 0.0372(12) Uiso 1 1 calc R C .
H15B H 0.2217 0.2921 0.0915 0.0372(12) Uiso 1 1 calc R . .
C16 C 0.13309(19) 0.3070(2) 0.10634(15) 0.0402(8) Uani 1 1 d . C .
H16A H 0.1222 0.3210 0.1434 0.0372(12) Uiso 1 1 calc R . .
H16B H 0.1193 0.2507 0.0946 0.0372(12) Uiso 1 1 calc R . .
C17 C 0.2278(2) 0.4318(2) 0.19813(15) 0.0434(9) Uani 1 1 d . . .
H17A H 0.2690 0.4176 0.2362 0.0372(12) Uiso 1 1 calc R B 1
H17B H 0.1890 0.4046 0.2024 0.0372(12) Uiso 1 1 calc R B 1
C18 C 0.2166(2) 0.5255(2) 0.19780(19) 0.0386(10) Uani 0.90 1 d P C 1
H18A H 0.2591 0.5530 0.2028 0.0372(12) Uiso 0.90 1 calc PR C 1
H18B H 0.2062 0.5401 0.2350 0.0372(12) Uiso 0.90 1 calc PR C 1
S3 S 0.14796(6) 0.56121(7) 0.12404(6) 0.0335(2) Uani 0.90 1 d P C 1
C19 C 0.0701(2) 0.5257(2) 0.1325(2) 0.0395(9) Uani 0.90 1 d P C 1
H19A H 0.0324 0.5242 0.0896 0.0372(12) Uiso 0.90 1 calc PR C 1
H19B H 0.0776 0.4704 0.1496 0.0372(12) Uiso 0.90 1 calc PR C 1
C21 C 0.0500(2) 0.5791(2) 0.1768(2) 0.0474(10) Uani 0.90 1 d P C 1
H21A H 0.0841 0.5744 0.2208 0.075(3) Uiso 0.90 1 calc PR C 1
H21B H 0.0060 0.5621 0.1752 0.075(3) Uiso 0.90 1 calc PR C 1
H21C H 0.0473 0.6350 0.1627 0.075(3) Uiso 0.90 1 calc PR C 1
C118 C 0.2516(16) 0.5107(18) 0.2140(15) 0.018(7) Uiso 0.10 1 d P C 2
H11I H 0.2935 0.5213 0.2073 0.0372(12) Uiso 0.10 1 calc PR C 2
H11J H 0.2579 0.5260 0.2580 0.0372(12) Uiso 0.10 1 calc PR C 2
S13 S 0.1780(5) 0.5559(6) 0.1536(4) 0.0201(18) Uani 0.10 1 d P C 2
C119 C 0.1062(13) 0.5234(15) 0.1736(13) 0.014(5) Uiso 0.10 1 d P C 2
H11K H 0.1016 0.4643 0.1707 0.0372(12) Uiso 0.10 1 calc PR C 2
H11L H 0.1143 0.5398 0.2178 0.0372(12) Uiso 0.10 1 calc PR C 2
C121 C 0.0388(18) 0.565(2) 0.1236(17) 0.034(8) Uiso 0.10 1 d P C 2
H12D H 0.0352 0.6192 0.1381 0.075(3) Uiso 0.10 1 calc PR C 2
H12E H -0.0006 0.5333 0.1209 0.075(3) Uiso 0.10 1 calc PR C 2
H12F H 0.0406 0.5670 0.0814 0.075(3) Uiso 0.10 1 calc PR C 2
C20 C 0.07698(19) 0.3082(2) -0.03047(16) 0.0424(9) Uani 1 1 d . . .
H20A H 0.0692 0.3419 -0.0685 0.0372(12) Uiso 1 1 calc R C .
H20B H 0.1201 0.2790 -0.0198 0.0372(12) Uiso 1 1 calc R . .
C22 C 0.0181(2) 0.2467(3) -0.04682(19) 0.0627(12) Uani 1 1 d . C .
H22A H 0.0250 0.2141 -0.0089 0.075(3) Uiso 1 1 calc R . .
H22B H 0.0173 0.2119 -0.0817 0.075(3) Uiso 1 1 calc R . .
H22C H -0.0249 0.2754 -0.0601 0.075(3) Uiso 1 1 calc R . .
C31 C 0.17744(15) 0.42490(17) -0.17073(14) 0.0255(6) Uani 1 1 d . . .
C32 C 0.11052(16) 0.45262(17) -0.19938(15) 0.0286(7) Uani 1 1 d . C .
H32 H 0.0710 0.4229 -0.2237 0.029(6) Uiso 1 1 calc R . .
C33 C 0.11557(15) 0.53570(17) -0.18353(14) 0.0257(6) Uani 1 1 d . C .
C34 C 0.06200(15) 0.60053(17) -0.19644(15) 0.0277(6) Uani 1 1 d . C .
H34A H 0.0462 0.6018 -0.1612 0.0372(12) Uiso 1 1 calc R . .
H34B H 0.0227 0.5888 -0.2369 0.0372(12) Uiso 1 1 calc R . .
C35 C 0.04666(15) 0.75009(17) -0.19837(14) 0.0269(6) Uani 1 1 d . C .
H35A H 0.0014 0.7426 -0.2333 0.0372(12) Uiso 1 1 calc R . .
H35B H 0.0652 0.8012 -0.2065 0.0372(12) Uiso 1 1 calc R . .
C36 C 0.03820(17) 0.75742(18) -0.13406(15) 0.0312(7) Uani 1 1 d . . .
H36A H 0.0833 0.7645 -0.0987 0.0372(12) Uiso 1 1 calc R C .
H36B H 0.0185 0.7071 -0.1261 0.0372(12) Uiso 1 1 calc R . .
C37 C 0.09627(16) 0.68574(19) -0.26673(14) 0.0307(7) Uani 1 1 d . C .
H37A H 0.0524 0.7051 -0.2988 0.0372(12) Uiso 1 1 calc R . .
H37B H 0.1042 0.6313 -0.2796 0.0372(12) Uiso 1 1 calc R . .
C38 C 0.15316(16) 0.74198(19) -0.26648(14) 0.0306(7) Uani 1 1 d . . .
H38A H 0.1504 0.7941 -0.2468 0.0372(12) Uiso 1 1 calc R C .
H38B H 0.1487 0.7518 -0.3109 0.0372(12) Uiso 1 1 calc R . .
C39 C 0.04136(19) 0.92732(19) -0.12558(17) 0.0406(8) Uani 1 1 d . . .
H39A H 0.0859 0.9163 -0.0906 0.0372(12) Uiso 1 1 calc R C .
H39B H 0.0480 0.9344 -0.1658 0.0372(12) Uiso 1 1 calc R . .
C40 C 0.29431(17) 0.7779(2) -0.20591(16) 0.0358(8) Uani 1 1 d . . .
H40A H 0.2901 0.8003 -0.2476 0.0372(12) Uiso 1 1 calc R C .
H40B H 0.2829 0.8207 -0.1818 0.0372(12) Uiso 1 1 calc R . .
C41 C 0.0113(2) 1.0039(2) -0.1106(2) 0.0613(12) Uani 1 1 d . C .
H41A H -0.0345 1.0121 -0.1433 0.075(3) Uiso 1 1 calc R . .
H41B H 0.0397 1.0498 -0.1103 0.075(3) Uiso 1 1 calc R . .
H41C H 0.0093 0.9988 -0.0685 0.075(3) Uiso 1 1 calc R . .
C42 C 0.36813(19) 0.7492(2) -0.16745(18) 0.0514(10) Uani 1 1 d . C .
H42A H 0.3734 0.7325 -0.1245 0.075(3) Uiso 1 1 calc R . .
H42B H 0.3995 0.7931 -0.1640 0.075(3) Uiso 1 1 calc R . .
H42C H 0.3780 0.7038 -0.1896 0.075(3) Uiso 1 1 calc R . .
C44 C 0.20686(16) 0.34103(18) -0.16648(16) 0.0322(7) Uani 1 1 d . C .
H44A H 0.2082 0.3140 -0.1273 0.0372(12) Uiso 1 1 calc R . .
H44B H 0.1778 0.3090 -0.2040 0.0372(12) Uiso 1 1 calc R . .
C45 C 0.31862(17) 0.27215(18) -0.13365(16) 0.0343(7) Uani 1 1 d . . .
H45A H 0.3017 0.2262 -0.1633 0.0372(12) Uiso 1 1 calc R . .
H45B H 0.3117 0.2596 -0.0942 0.0372(12) Uiso 1 1 calc R . .
C46 C 0.39518(17) 0.28237(18) -0.11632(16) 0.0340(7) Uani 1 1 d . . .
H46A H 0.4028 0.2859 -0.1563 0.0372(12) Uiso 1 1 calc R . .
H46B H 0.4193 0.2343 -0.0927 0.0372(12) Uiso 1 1 calc R . .
C47 C 0.27489(17) 0.35749(19) -0.23264(14) 0.0332(7) Uani 1 1 d . . .
H47A H 0.2351 0.3282 -0.2632 0.0372(12) Uiso 1 1 calc R . .
H47B H 0.3158 0.3332 -0.2347 0.0372(12) Uiso 1 1 calc R . .
C48 C 0.27026(16) 0.44665(19) -0.25439(14) 0.0318(7) Uani 1 1 d . . .
H48A H 0.2257 0.4687 -0.2598 0.0372(12) Uiso 1 1 calc R . .
H48B H 0.2737 0.4493 -0.2964 0.0372(12) Uiso 1 1 calc R . .
C49 C 0.41331(15) 0.47039(18) -0.20693(14) 0.0275(6) Uani 1 1 d . . .
H49A H 0.4543 0.4827 -0.1681 0.0372(12) Uiso 1 1 calc R . .
H49B H 0.4100 0.4114 -0.2119 0.0372(12) Uiso 1 1 calc R . .
C50 C 0.45241(17) 0.33257(19) 0.01489(15) 0.0343(7) Uani 1 1 d . . .
H50A H 0.4117 0.3078 0.0171 0.0372(12) Uiso 1 1 calc R . .
H50B H 0.4877 0.2908 0.0247 0.0372(12) Uiso 1 1 calc R . .
C51 C 0.42078(18) 0.5074(2) -0.26564(15) 0.0403(8) Uani 1 1 d . . .
H51A H 0.3791 0.4988 -0.3038 0.075(3) Uiso 1 1 calc R . .
H51B H 0.4587 0.4820 -0.2717 0.075(3) Uiso 1 1 calc R . .
H51C H 0.4293 0.5651 -0.2588 0.075(3) Uiso 1 1 calc R . .
C52 C 0.47807(17) 0.4011(2) 0.06461(15) 0.0385(8) Uani 1 1 d . . .
H52A H 0.5197 0.4236 0.0640 0.075(3) Uiso 1 1 calc R . .
H52B H 0.4872 0.3800 0.1074 0.075(3) Uiso 1 1 calc R . .
H52C H 0.4436 0.4431 0.0539 0.075(3) Uiso 1 1 calc R . .
C60 C 0.22705(15) 0.84437(17) -0.07670(14) 0.0243(6) Uani 1 1 d . . .
C61 C 0.23518(19) 0.93405(18) -0.08912(15) 0.0393(8) Uani 1 1 d . . .
H61A H 0.2820 0.9445 -0.0830 0.075(3) Uiso 1 1 calc R . .
H61B H 0.2239 0.9668 -0.0591 0.075(3) Uiso 1 1 calc R . .
H61C H 0.2048 0.9477 -0.1331 0.075(3) Uiso 1 1 calc R . .
Cl10 Cl 0.13440(4) 0.37109(4) 0.30963(4) 0.02986(16) Uani 1 1 d . . .
O10 O 0.10755(13) 0.45265(14) 0.29722(13) 0.0563(7) Uani 1 1 d . . .
O11 O 0.20780(12) 0.37414(15) 0.34303(13) 0.0519(7) Uani 1 1 d . . .
O12 O 0.11628(13) 0.32946(13) 0.24807(10) 0.0406(6) Uani 1 1 d . . .
O13 O 0.10440(15) 0.32844(17) 0.34717(12) 0.0592(8) Uani 1 1 d . . .
Cl20 Cl 0.44395(5) 0.25809(5) 0.70126(4) 0.03877(19) Uani 1 1 d . . .
O20 O 0.4076(2) 0.2580(2) 0.63383(13) 0.0920(12) Uani 1 1 d . . .
O21 O 0.49474(16) 0.32068(17) 0.72244(15) 0.0696(8) Uani 1 1 d . . .
O22 O 0.47622(16) 0.17882(17) 0.71823(14) 0.0735(9) Uani 1 1 d . . .
O23 O 0.3998(2) 0.2669(2) 0.7330(2) 0.1145(15) Uani 1 1 d . . .
O70 O 0.2941(8) 0.4665(11) 0.5718(6) 0.071(3) Uani 0.50 1 d P D 1
C70 C 0.2990(4) 0.4135(4) 0.5450(3) 0.0603(19) Uani 0.50 1 d P D 1
C71 C 0.2462(8) 0.3504(9) 0.5234(7) 0.065(4) Uani 0.50 1 d P D 1
H71A H 0.2136 0.3597 0.5428 0.039(7) Uiso 0.50 1 calc PR D 1
H71B H 0.2673 0.2977 0.5366 0.039(7) Uiso 0.50 1 calc PR D 1
H71C H 0.2227 0.3521 0.4766 0.039(7) Uiso 0.50 1 calc PR D 1
C72 C 0.3549(5) 0.4071(6) 0.5179(4) 0.052(2) Uani 0.50 1 d P D 1
H72A H 0.3335 0.4009 0.4713 0.039(7) Uiso 0.50 1 calc PR D 1
H72B H 0.3837 0.3606 0.5369 0.039(7) Uiso 0.50 1 calc PR D 1
H72C H 0.3825 0.4559 0.5286 0.039(7) Uiso 0.50 1 calc PR D 1
O75 O 0.2722(18) 0.466(2) 0.5834(12) 0.069(8) Uani 0.25 1 d P E 2
C75 C 0.2990(4) 0.4135(4) 0.5450(3) 0.0603(19) Uani 0.25 1 d P E 2
C76 C 0.2665(16) 0.3321(17) 0.5090(12) 0.059(7) Uani 0.25 1 d P E 2
H76A H 0.2557 0.3378 0.4632 0.039(7) Uiso 0.25 1 calc PR E 2
H76B H 0.2251 0.3204 0.5153 0.039(7) Uiso 0.25 1 calc PR E 2
H76C H 0.2989 0.2882 0.5265 0.039(7) Uiso 0.25 1 calc PR E 2
C77 C 0.3606(14) 0.4178(12) 0.5528(8) 0.066(7) Uani 0.25 1 d P E 2
H77A H 0.3775 0.4722 0.5661 0.039(7) Uiso 0.25 1 calc PR E 2
H77B H 0.3645 0.4050 0.5124 0.039(7) Uiso 0.25 1 calc PR E 2
H77C H 0.3875 0.3796 0.5858 0.039(7) Uiso 0.25 1 calc PR E 2

loop_
_atom_site_aniso_label
_atom_site_aniso_U_11
_atom_site_aniso_U_22
_atom_site_aniso_U_33
_atom_site_aniso_U_23
_atom_site_aniso_U_13
_atom_site_aniso_U_12
Ni1 0.02090(19) 0.02045(18) 0.01851(17) 0.00034(14) 0.00942(15) 0.00084(14)
Ni2 0.0271(2) 0.02330(19) 0.0314(2) 0.00384(16) 0.01917(17) 0.00052(15)
Ni3 0.02086(19) 0.02079(18) 0.01891(17) 0.00042(14) 0.00816(15) -0.00103(14)
Ni4 0.0232(2) 0.02139(18) 0.02456(19) -0.00209(15) 0.01370(16) -0.00063(15)
S1 0.0282(4) 0.0353(4) 0.0293(4) -0.0047(3) 0.0171(3) 0.0000(3)
S2 0.0411(5) 0.0403(5) 0.0491(5) 0.0023(4) 0.0220(4) -0.0113(4)
S4 0.0372(5) 0.0330(4) 0.0514(5) 0.0005(4) 0.0285(4) -0.0053(4)
S5 0.0357(5) 0.0307(4) 0.0454(5) 0.0064(4) 0.0253(4) 0.0054(3)
S6 0.0285(4) 0.0329(4) 0.0246(4) 0.0030(3) 0.0134(3) 0.0010(3)
S7 0.0300(4) 0.0280(4) 0.0258(4) -0.0022(3) 0.0146(3) 0.0000(3)
S8 0.0283(4) 0.0285(4) 0.0324(4) 0.0022(3) 0.0179(3) 0.0039(3)
O60 0.0306(12) 0.0210(10) 0.0246(10) 0.0022(8) 0.0103(9) 0.0035(8)
O61 0.0290(11) 0.0219(10) 0.0223(10) 0.0000(8) 0.0091(9) -0.0024(8)
N1 0.0212(12) 0.0201(12) 0.0224(12) 0.0029(9) 0.0119(10) 0.0011(9)
N2 0.0250(13) 0.0220(12) 0.0246(12) 0.0037(10) 0.0126(11) 0.0018(10)
N3 0.0224(13) 0.0257(13) 0.0220(12) -0.0012(10) 0.0107(10) 0.0010(10)
N4 0.0434(17) 0.0287(14) 0.0274(13) 0.0018(11) 0.0188(13) -0.0080(12)
N10 0.0237(13) 0.0234(12) 0.0193(11) 0.0021(10) 0.0093(10) -0.0006(10)
N11 0.0204(13) 0.0291(14) 0.0241(12) 0.0025(11) 0.0081(11) 0.0029(11)
N12 0.0256(14) 0.0355(15) 0.0443(16) 0.0119(13) 0.0109(13) -0.0027(12)
N13 0.0336(15) 0.0353(15) 0.0384(15) -0.0049(12) 0.0250(13) -0.0058(12)
N14 0.0357(15) 0.0200(12) 0.0298(14) 0.0032(10) 0.0181(12) 0.0008(11)
N15 0.0315(15) 0.0378(15) 0.0360(15) 0.0090(12) 0.0219(13) 0.0071(12)
N16 0.0251(14) 0.0280(13) 0.0290(13) -0.0065(11) 0.0108(11) 0.0026(11)
N17 0.0206(12) 0.0271(13) 0.0185(12) -0.0019(10) 0.0092(10) -0.0051(10)
N18 0.0208(12) 0.0232(12) 0.0202(12) -0.0014(10) 0.0094(10) -0.0005(10)
N30 0.0205(12) 0.0237(12) 0.0225(12) -0.0028(10) 0.0098(10) -0.0004(10)
N31 0.0245(13) 0.0194(12) 0.0265(12) -0.0039(10) 0.0137(11) -0.0004(10)
N32 0.0259(13) 0.0243(12) 0.0222(12) 0.0004(10) 0.0100(10) 0.0004(10)
N33 0.0290(14) 0.0226(12) 0.0367(14) -0.0074(11) 0.0173(12) -0.0014(10)
C1 0.0309(17) 0.0297(16) 0.0277(16) 0.0075(13) 0.0125(14) 0.0016(13)
C2 0.0242(16) 0.0336(17) 0.0274(16) 0.0078(13) 0.0072(13) 0.0081(13)
C3 0.0254(15) 0.0246(15) 0.0215(14) 0.0003(12) 0.0113(12) 0.0028(12)
C4 0.0218(15) 0.0248(15) 0.0267(15) 0.0010(12) 0.0108(12) 0.0034(12)
C5 0.0267(16) 0.0338(17) 0.0209(14) -0.0050(12) 0.0091(12) -0.0003(13)
C6 0.0362(19) 0.0337(17) 0.0300(16) -0.0043(13) 0.0170(14) -0.0029(14)
C7 0.0287(17) 0.0278(16) 0.0299(16) 0.0011(13) 0.0116(13) -0.0049(13)
C8 0.0305(18) 0.0391(19) 0.0392(18) -0.0001(15) 0.0159(15) -0.0038(14)
C9 0.040(2) 0.051(2) 0.0396(19) 0.0051(16) 0.0184(17) 0.0138(17)
C10 0.080(6) 0.035(4) 0.049(4) 0.007(3) 0.007(4) -0.023(4)
C12 0.106(9) 0.097(8) 0.052(5) 0.015(5) -0.011(6) -0.060(6)
C110 0.114(16) 0.052(9) 0.107(15) -0.007(10) 0.057(13) -0.036(11)
C112 0.13(2) 0.071(15) 0.16(3) -0.019(16) 0.000(19) 0.022(12)
C11 0.071(3) 0.074(3) 0.051(2) 0.016(2) 0.029(2) 0.038(2)
C14 0.039(2) 0.0277(17) 0.0340(17) 0.0124(14) 0.0101(15) 0.0038(14)
C15 0.054(2) 0.0257(16) 0.0334(17) 0.0101(14) 0.0161(16) -0.0056(15)
C16 0.060(2) 0.0354(18) 0.0332(18) 0.0014(14) 0.0265(17) -0.0120(17)
C17 0.056(2) 0.051(2) 0.0255(17) -0.0007(15) 0.0190(17) -0.0191(18)
C18 0.040(3) 0.048(2) 0.036(2) -0.013(2) 0.024(2) -0.015(2)
S3 0.0389(7) 0.0302(5) 0.0437(7) -0.0045(6) 0.0293(6) -0.0049(5)
C19 0.041(2) 0.036(2) 0.055(3) -0.0076(19) 0.033(2) -0.0096(19)
C21 0.052(3) 0.042(2) 0.069(3) 0.000(2) 0.046(2) 0.0001(19)
S13 0.020(5) 0.029(4) 0.009(4) 0.005(4) 0.004(3) 0.004(4)
C20 0.047(2) 0.046(2) 0.0344(18) -0.0023(15) 0.0174(17) -0.0152(17)
C22 0.072(3) 0.069(3) 0.045(2) -0.008(2) 0.022(2) -0.037(2)
C31 0.0256(16) 0.0245(15) 0.0295(15) -0.0054(12) 0.0142(13) -0.0044(12)
C32 0.0247(16) 0.0256(15) 0.0350(17) -0.0108(13) 0.0114(14) -0.0084(12)
C33 0.0235(15) 0.0289(16) 0.0240(15) -0.0016(12) 0.0087(12) -0.0006(12)
C34 0.0191(15) 0.0297(16) 0.0333(16) -0.0038(13) 0.0095(13) -0.0032(12)
C35 0.0259(16) 0.0274(16) 0.0276(15) 0.0058(12) 0.0108(13) 0.0029(12)
C36 0.0330(18) 0.0314(17) 0.0353(17) 0.0041(14) 0.0199(15) 0.0047(13)
C37 0.0296(17) 0.0394(18) 0.0210(14) -0.0010(13) 0.0079(13) 0.0021(14)
C38 0.0342(18) 0.0376(18) 0.0205(14) 0.0053(13) 0.0114(13) 0.0065(14)
C39 0.046(2) 0.0355(18) 0.048(2) 0.0000(16) 0.0267(18) 0.0007(16)
C40 0.038(2) 0.0359(18) 0.0395(18) 0.0029(15) 0.0221(16) -0.0059(15)
C41 0.093(4) 0.034(2) 0.079(3) -0.002(2) 0.059(3) 0.002(2)
C42 0.038(2) 0.060(2) 0.055(2) 0.0087(19) 0.0173(19) -0.0143(18)
C44 0.0305(18) 0.0244(15) 0.0451(19) -0.0080(14) 0.0186(15) -0.0063(13)
C45 0.040(2) 0.0211(15) 0.0460(19) -0.0036(14) 0.0211(16) -0.0002(13)
C46 0.039(2) 0.0275(16) 0.0396(18) -0.0010(14) 0.0204(16) 0.0050(14)
C47 0.0327(18) 0.0380(18) 0.0320(17) -0.0138(14) 0.0162(14) -0.0041(14)
C48 0.0284(17) 0.0433(18) 0.0251(15) -0.0052(14) 0.0121(13) -0.0019(14)
C49 0.0275(16) 0.0318(16) 0.0276(15) 0.0015(13) 0.0155(13) 0.0015(13)
C50 0.0358(19) 0.0338(18) 0.0388(18) 0.0123(14) 0.0207(15) 0.0102(14)
C51 0.047(2) 0.047(2) 0.0368(18) 0.0107(16) 0.0271(17) 0.0086(17)
C52 0.0357(19) 0.047(2) 0.0344(18) 0.0035(15) 0.0161(16) 0.0022(16)
C60 0.0229(15) 0.0220(14) 0.0302(16) 0.0024(13) 0.0128(13) 0.0008(12)
C61 0.052(2) 0.0256(17) 0.0335(18) 0.0072(14) 0.0099(16) -0.0019(15)
Cl10 0.0308(4) 0.0276(4) 0.0321(4) -0.0021(3) 0.0136(3) 0.0029(3)
O10 0.0439(16) 0.0297(13) 0.0744(18) -0.0097(12) 0.0017(14) 0.0107(11)
O11 0.0289(14) 0.0531(15) 0.0623(16) -0.0073(13) 0.0063(12) 0.0101(11)
O12 0.0548(16) 0.0408(13) 0.0346(12) -0.0077(10) 0.0268(12) -0.0086(11)
O13 0.076(2) 0.0749(19) 0.0427(15) -0.0001(13) 0.0403(15) -0.0122(16)
Cl20 0.0411(5) 0.0448(5) 0.0288(4) -0.0075(3) 0.0123(4) 0.0012(4)
O20 0.130(3) 0.082(2) 0.0332(15) 0.0002(15) 0.0011(18) -0.005(2)
O21 0.059(2) 0.0564(18) 0.084(2) -0.0105(16) 0.0196(17) -0.0136(15)
O22 0.072(2) 0.0540(18) 0.076(2) 0.0023(15) 0.0093(17) 0.0160(15)
O23 0.121(3) 0.112(3) 0.168(4) -0.076(3) 0.119(3) -0.038(2)
O70 0.100(9) 0.075(6) 0.027(6) -0.005(5) 0.014(4) 0.017(6)
C70 0.074(5) 0.045(3) 0.031(3) 0.016(3) -0.010(3) -0.018(3)
C71 0.093(10) 0.052(8) 0.060(9) 0.008(6) 0.041(6) -0.016(6)
C72 0.054(6) 0.038(5) 0.046(5) 0.021(5) 0.000(5) 0.008(4)
O75 0.14(2) 0.056(9) 0.018(7) -0.016(6) 0.036(9) 0.008(12)
C75 0.074(5) 0.045(3) 0.031(3) 0.016(3) -0.010(3) -0.018(3)
C76 0.10(2) 0.048(14) 0.024(10) 0.005(9) 0.016(10) -0.022(13)
C77 0.11(2) 0.036(9) 0.014(8) 0.006(8) -0.009(11) 0.009(11)

loop_
_atom_type_symbol
_atom_type_description
_atom_type_scat_dispersion_real
_atom_type_scat_dispersion_imag
_atom_type_scat_source
C C 0.0033 0.0016 'International Tables Vol C Tables 4.2.6.8 and 6.1.1.4'
H H 0.0000 0.0000 'International Tables Vol C Tables 4.2.6.8 and 6.1.1.4'
N N 0.0061 0.0033 'International Tables Vol C Tables 4.2.6.8 and 6.1.1.4'
O O 0.0106 0.0060 'International Tables Vol C Tables 4.2.6.8 and 6.1.1.4'
S S 0.1246 0.1234 'International Tables Vol C Tables 4.2.6.8 and 6.1.1.4'
Cl Cl 0.1484 0.1585 'International Tables Vol C Tables 4.2.6.8 and 6.1.1.4'
Ni Ni 0.3393 1.1124 'International Tables Vol C Tables 4.2.6.8 and 6.1.1.4'

loop_
_geom_angle_atom_site_label_1
_geom_angle_atom_site_label_2
_geom_angle_atom_site_label_3
_geom_angle
_geom_angle_site_symmetry_1
_geom_angle_site_symmetry_3
_geom_angle_publ_flag
O60 Ni1 N1 169.89(9) . . ?
O60 Ni1 N10 92.32(8) . . ?
N1 Ni1 N10 97.67(9) . . ?
O60 Ni1 N18 87.05(8) . . ?
N1 Ni1 N18 92.98(9) . . ?
N10 Ni1 N18 81.30(9) . . ?
O60 Ni1 N3 89.39(8) . . ?
N1 Ni1 N3 80.56(9) . . ?
N10 Ni1 N3 177.00(9) . . ?
N18 Ni1 N3 96.34(9) . . ?
O60 Ni1 S1 85.58(6) . . ?
N1 Ni1 S1 94.73(7) . . ?
N10 Ni1 S1 96.39(7) . . ?
N18 Ni1 S1 172.18(6) . . ?
N3 Ni1 S1 86.20(7) . . ?
N2 Ni2 N13 91.05(10) . . ?
N2 Ni2 N12 99.44(10) . . ?
N13 Ni2 N12 91.49(11) . . ?
N2 Ni2 N4 82.00(10) . . ?
N13 Ni2 N4 93.29(10) . . ?
N12 Ni2 N4 174.99(11) . . ?
N2 Ni2 S3 88.17(7) . . ?
N13 Ni2 S3 178.32(8) . . ?
N12 Ni2 S3 87.17(9) . . ?
N4 Ni2 S3 88.08(8) . . ?
N2 Ni2 S4 166.52(7) . . ?
N13 Ni2 S4 86.49(8) . . ?
N12 Ni2 S4 93.87(8) . . ?
N4 Ni2 S4 84.91(8) . . ?
S3 Ni2 S4 94.61(4) . . ?
N2 Ni2 S13 78.5(2) . . ?
N13 Ni2 S13 164.9(2) . . ?
N12 Ni2 S13 100.9(2) . . ?
N4 Ni2 S13 74.6(2) . . ?
S3 Ni2 S13 15.74(18) . . ?
S4 Ni2 S13 101.1(2) . . ?
O61 Ni3 N30 168.54(9) . . ?
O61 Ni3 N18 90.71(8) . . ?
N30 Ni3 N18 100.15(9) . . ?
O61 Ni3 N10 93.42(8) . . ?
N30 Ni3 N10 91.91(9) . . ?
N18 Ni3 N10 80.83(9) . . ?
O61 Ni3 N32 88.54(8) . . ?
N30 Ni3 N32 80.83(9) . . ?
N18 Ni3 N32 176.48(9) . . ?
N10 Ni3 N32 95.78(9) . . ?
O61 Ni3 S6 85.33(6) . . ?
N30 Ni3 S6 89.76(7) . . ?
N18 Ni3 S6 96.72(7) . . ?
N10 Ni3 S6 177.24(7) . . ?
N32 Ni3 S6 86.65(7) . . ?
N31 Ni4 N15 89.52(10) . . ?
N31 Ni4 N16 97.40(9) . . ?
N15 Ni4 N16 90.86(10) . . ?
N31 Ni4 N33 81.35(9) . . ?
N15 Ni4 N33 92.72(10) . . ?
N16 Ni4 N33 176.19(10) . . ?
N31 Ni4 S7 89.75(7) . . ?
N15 Ni4 S7 178.78(8) . . ?
N16 Ni4 S7 90.20(7) . . ?
N33 Ni4 S7 86.21(7) . . ?
N31 Ni4 S8 166.83(7) . . ?
N15 Ni4 S8 87.56(8) . . ?
N16 Ni4 S8 95.48(7) . . ?
N33 Ni4 S8 85.97(7) . . ?
S7 Ni4 S8 92.95(4) . . ?
C6 S1 C9 100.71(16) . . ?
C6 S1 Ni1 92.86(10) . . ?
C9 S1 Ni1 106.56(11) . . ?
C10 S2 C8 101.7(3) . . ?
C10 S2 C110 37.6(6) . . ?
C8 S2 C110 101.1(6) . . ?
C20 S4 C16 100.63(17) . . ?
C20 S4 Ni2 107.49(11) . . ?
C16 S4 Ni2 95.81(12) . . ?
C36 S5 C39 100.68(15) . . ?
C38 S6 C40 100.95(15) . . ?
C38 S6 Ni3 89.14(10) . . ?
C40 S6 Ni3 111.62(11) . . ?
C48 S7 C49 101.23(14) . . ?
C48 S7 Ni4 93.22(10) . . ?
C49 S7 Ni4 113.67(10) . . ?
C50 S8 C46 100.95(15) . . ?
C50 S8 Ni4 109.07(11) . . ?
C46 S8 Ni4 95.63(11) . . ?
C60 O60 Ni1 131.86(18) . . ?
C60 O61 Ni3 127.60(18) . . ?
C3 N1 N2 108.3(2) . . ?
C3 N1 Ni1 113.91(18) . . ?
N2 N1 Ni1 137.73(18) . . ?
C1 N2 N1 106.7(2) . . ?
C1 N2 Ni2 111.98(18) . . ?
N1 N2 Ni2 141.31(18) . . ?
C4 N3 C5 108.8(2) . . ?
C4 N3 C7 111.2(2) . . ?
C5 N3 C7 112.3(2) . . ?
C4 N3 Ni1 104.47(16) . . ?
C5 N3 Ni1 108.44(17) . . ?
C7 N3 Ni1 111.35(17) . . ?
C17 N4 C15 109.9(2) . . ?
C17 N4 C14 111.4(3) . . ?
C15 N4 C14 110.0(3) . . ?
C17 N4 Ni2 112.3(2) . . ?
C15 N4 Ni2 108.70(19) . . ?
C14 N4 Ni2 104.34(17) . . ?
N11 N10 Ni1 120.17(18) . . ?
N11 N10 Ni3 123.58(19) . . ?
Ni1 N10 Ni3 95.27(10) . . ?
N12 N11 N10 177.5(3) . . ?
N11 N12 Ni2 116.9(2) . . ?
N14 N13 Ni2 128.1(2) . . ?
N13 N14 N15 176.1(3) . . ?
N14 N15 Ni4 126.1(2) . . ?
N17 N16 Ni4 122.3(2) . . ?
N16 N17 N18 178.2(3) . . ?
N17 N18 Ni3 115.37(18) . . ?
N17 N18 Ni1 124.04(18) . . ?
Ni3 N18 Ni1 94.41(9) . . ?
C33 N30 N31 107.7(2) . . ?
C33 N30 Ni3 114.16(18) . . ?
N31 N30 Ni3 137.99(18) . . ?
C31 N31 N30 107.1(2) . . ?
C31 N31 Ni4 112.28(18) . . ?
N30 N31 Ni4 140.55(18) . . ?
C37 N32 C34 107.8(2) . . ?
C37 N32 C35 107.2(2) . . ?
C34 N32 C35 110.4(2) . . ?
C37 N32 Ni3 107.29(18) . . ?
C34 N32 Ni3 104.73(16) . . ?
C35 N32 Ni3 118.88(17) . . ?
C44 N33 C45 110.9(2) . . ?
C44 N33 C47 110.4(2) . . ?
C45 N33 C47 110.6(2) . . ?
C44 N33 Ni4 103.87(17) . . ?
C45 N33 Ni4 108.07(19) . . ?
C47 N33 Ni4 112.84(18) . . ?
N2 C1 C2 110.7(3) . . ?
N2 C1 C14 117.7(3) . . ?
C2 C1 C14 131.5(3) . . ?
C1 C2 C3 103.9(3) . . ?
C1 C2 H2 128.0 . . ?
C3 C2 H2 128.0 . . ?
N1 C3 C2 110.3(3) . . ?
N1 C3 C4 118.2(2) . . ?
C2 C3 C4 131.4(3) . . ?
N3 C4 C3 108.7(2) . . ?
N3 C4 H4A 109.9 . . ?
C3 C4 H4A 109.9 . . ?
N3 C4 H4B 109.9 . . ?
C3 C4 H4B 109.9 . . ?
H4A C4 H4B 108.3 . . ?
N3 C5 C6 112.5(2) . . ?
N3 C5 H5A 109.1 . . ?
C6 C5 H5A 109.1 . . ?
N3 C5 H5B 109.1 . . ?
C6 C5 H5B 109.1 . . ?
H5A C5 H5B 107.8 . . ?
C5 C6 S1 107.4(2) . . ?
C5 C6 H6A 110.2 . . ?
S1 C6 H6A 110.2 . . ?
C5 C6 H6B 110.2 . . ?
S1 C6 H6B 110.2 . . ?
H6A C6 H6B 108.5 . . ?
N3 C7 C8 116.3(2) . . ?
N3 C7 H7A 108.2 . . ?
C8 C7 H7A 108.2 . . ?
N3 C7 H7B 108.2 . . ?
C8 C7 H7B 108.2 . . ?
H7A C7 H7B 107.4 . . ?
C7 C8 S2 107.0(2) . . ?
C7 C8 H8A 110.3 . . ?
S2 C8 H8A 110.3 . . ?
C7 C8 H8B 110.3 . . ?
S2 C8 H8B 110.3 . . ?
H8A C8 H8B 108.6 . . ?
C11 C9 S1 114.8(2) . . ?
C11 C9 H9A 108.6 . . ?
S1 C9 H9A 108.6 . . ?
C11 C9 H9B 108.6 . . ?
S1 C9 H9B 108.6 . . ?
H9A C9 H9B 107.5 . . ?
C12 C10 S2 112.2(8) . . ?
C12 C10 H10A 109.3 . . ?
S2 C10 H10A 109.2 . . ?
C12 C10 H10B 108.9 . . ?
S2 C10 H10B 109.2 . . ?
H10A C10 H10B 107.9 . . ?
C112 C110 S2 109(2) . . ?
C112 C110 H11A 110.8 . . ?
S2 C110 H11A 110.0 . . ?
C112 C110 H11B 109.2 . . ?
S2 C110 H11B 110.0 . . ?
H11A C110 H11B 108.4 . . ?
C110 C112 H11C 110.2 . . ?
C110 C112 H11D 109.7 . . ?
H11C C112 H11D 109.5 . . ?
C110 C112 H11E 108.6 . . ?
H11C C112 H11E 109.5 . . ?
H11D C112 H11E 109.5 . . ?
C9 C11 H11C 109.5 . . ?
C9 C11 H11D 109.5 . . ?
H11C C11 H11D 109.5 . . ?
C9 C11 H11E 109.5 . . ?
H11C C11 H11E 109.5 . . ?
H11D C11 H11E 109.5 . . ?
N4 C14 C1 110.7(2) . . ?
N4 C14 H14A 109.5 . . ?
C1 C14 H14A 109.5 . . ?
N4 C14 H14B 109.5 . . ?
C1 C14 H14B 109.5 . . ?
H14A C14 H14B 108.1 . . ?
N4 C15 C16 113.0(3) . . ?
N4 C15 H15A 109.0 . . ?
C16 C15 H15A 109.0 . . ?
N4 C15 H15B 109.0 . . ?
C16 C15 H15B 109.0 . . ?
H15A C15 H15B 107.8 . . ?
C15 C16 S4 112.3(2) . . ?
C15 C16 H16A 109.1 . . ?
S4 C16 H16A 109.1 . . ?
C15 C16 H16B 109.1 . . ?
S4 C16 H16B 109.1 . . ?
H16A C16 H16B 107.9 . . ?
C118 C17 N4 113.2(13) . . ?
C118 C17 C18 27.8(12) . . ?
N4 C17 C18 114.0(3) . . ?
C118 C17 H17A 83.7 . . ?
N4 C17 H17A 108.8 . . ?
C18 C17 H17A 108.8 . . ?
C118 C17 H17B 129.8 . . ?
N4 C17 H17B 108.7 . . ?
C18 C17 H17B 108.8 . . ?
H17A C17 H17B 107.6 . . ?
C17 C18 S3 113.0(3) . . ?
C17 C18 H18A 109.0 . . ?
S3 C18 H18A 109.0 . . ?
C17 C18 H18B 109.0 . . ?
S3 C18 H18B 109.0 . . ?
H18A C18 H18B 107.8 . . ?
C18 S3 C19 103.5(2) . . ?
C18 S3 Ni2 93.50(13) . . ?
C19 S3 Ni2 111.30(13) . . ?
C21 C19 S3 112.8(3) . . ?
C21 C19 H19A 109.1 . . ?
S3 C19 H19A 109.0 . . ?
C21 C19 H19B 109.0 . . ?
S3 C19 H19B 109.0 . . ?
H19A C19 H19B 107.8 . . ?
C17 C118 S13 94.3(17) . . ?
C17 C118 H11I 112.9 . . ?
S13 C118 H11I 112.9 . . ?
C17 C118 H11J 112.9 . . ?
S13 C118 H11J 112.9 . . ?
H11I C118 H11J 110.3 . . ?
C118 S13 C119 104.9(13) . . ?
C118 S13 Ni2 97.0(10) . . ?
C119 S13 Ni2 110.1(9) . . ?
C121 C119 S13 108.0(19) . . ?
C121 C119 H11K 110.2 . . ?
S13 C119 H11K 110.1 . . ?
C121 C119 H11L 110.0 . . ?
S13 C119 H11L 110.1 . . ?
H11K C119 H11L 108.4 . . ?
C119 C121 H12D 109.9 . . ?
C119 C121 H12E 109.8 . . ?
H12D C121 H12E 109.1 . . ?
C119 C121 H12F 109.8 . . ?
H12D C121 H12F 109.1 . . ?
H12E C121 H12F 109.1 . . ?
C22 C20 S4 111.9(3) . . ?
C22 C20 H20A 109.2 . . ?
S4 C20 H20A 109.2 . . ?
C22 C20 H20B 109.2 . . ?
S4 C20 H20B 109.2 . . ?
H20A C20 H20B 107.9 . . ?
C20 C22 H22A 109.5 . . ?
C20 C22 H22B 109.5 . . ?
H22A C22 H22B 109.5 . . ?
C20 C22 H22C 109.5 . . ?
H22A C22 H22C 109.5 . . ?
H22B C22 H22C 109.5 . . ?
N31 C31 C32 111.3(2) . . ?
N31 C31 C44 117.6(3) . . ?
C32 C31 C44 131.1(3) . . ?
C31 C32 C33 104.0(3) . . ?
C31 C32 H32 128.0 . . ?
C33 C32 H32 128.0 . . ?
N30 C33 C32 109.9(3) . . ?
N30 C33 C34 118.3(2) . . ?
C32 C33 C34 131.8(3) . . ?
C33 C34 N32 108.9(2) . . ?
C33 C34 H34A 109.9 . . ?
N32 C34 H34A 109.9 . . ?
C33 C34 H34B 109.9 . . ?
N32 C34 H34B 109.9 . . ?
H34A C34 H34B 108.3 . . ?
N32 C35 C36 115.1(2) . . ?
N32 C35 H35A 108.5 . . ?
C36 C35 H35A 108.5 . . ?
N32 C35 H35B 108.5 . . ?
C36 C35 H35B 108.5 . . ?
H35A C35 H35B 107.5 . . ?
C35 C36 S5 112.3(2) . . ?
C35 C36 H36A 109.2 . . ?
S5 C36 H36A 109.2 . . ?
C35 C36 H36B 109.2 . . ?
S5 C36 H36B 109.2 . . ?
H36A C36 H36B 107.9 . . ?
N32 C37 C38 112.1(2) . . ?
N32 C37 H37A 109.2 . . ?
C38 C37 H37A 109.2 . . ?
N32 C37 H37B 109.2 . . ?
C38 C37 H37B 109.2 . . ?
H37A C37 H37B 107.9 . . ?
C37 C38 S6 107.7(2) . . ?
C37 C38 H38A 110.2 . . ?
S6 C38 H38A 110.2 . . ?
C37 C38 H38B 110.2 . . ?
S6 C38 H38B 110.2 . . ?
H38A C38 H38B 108.5 . . ?
C41 C39 S5 109.6(3) . . ?
C41 C39 H39A 109.7 . . ?
S5 C39 H39A 109.7 . . ?
C41 C39 H39B 109.8 . . ?
S5 C39 H39B 109.7 . . ?
H39A C39 H39B 108.2 . . ?
C42 C40 S6 110.0(2) . . ?
C42 C40 H40A 109.7 . . ?
S6 C40 H40A 109.7 . . ?
C42 C40 H40B 109.7 . . ?
S6 C40 H40B 109.7 . . ?
H40A C40 H40B 108.2 . . ?
C39 C41 H41A 109.5 . . ?
C39 C41 H41B 109.5 . . ?
H41A C41 H41B 109.5 . . ?
C39 C41 H41C 109.5 . . ?
H41A C41 H41C 109.5 . . ?
H41B C41 H41C 109.5 . . ?
C40 C42 H42A 109.5 . . ?
C40 C42 H42B 109.5 . . ?
H42A C42 H42B 109.5 . . ?
C40 C42 H42C 109.5 . . ?
H42A C42 H42C 109.5 . . ?
H42B C42 H42C 109.5 . . ?
N33 C44 C31 109.8(2) . . ?
N33 C44 H44A 109.7 . . ?
C31 C44 H44A 109.7 . . ?
N33 C44 H44B 109.7 . . ?
C31 C44 H44B 109.7 . . ?
H44A C44 H44B 108.2 . . ?
N33 C45 C46 113.0(2) . . ?
N33 C45 H45A 109.0 . . ?
C46 C45 H45A 109.0 . . ?
N33 C45 H45B 109.0 . . ?
C46 C45 H45B 109.0 . . ?
H45A C45 H45B 107.8 . . ?
C45 C46 S8 113.2(2) . . ?
C45 C46 H46A 108.9 . . ?
S8 C46 H46A 108.9 . . ?
C45 C46 H46B 108.9 . . ?
S8 C46 H46B 108.9 . . ?
H46A C46 H46B 107.8 . . ?
N33 C47 C48 114.2(2) . . ?
N33 C47 H47A 108.7 . . ?
C48 C47 H47A 108.7 . . ?
N33 C47 H47B 108.7 . . ?
C48 C47 H47B 108.7 . . ?
H47A C47 H47B 107.6 . . ?
C47 C48 S7 111.9(2) . . ?
C47 C48 H48A 109.2 . . ?
S7 C48 H48A 109.3 . . ?
C47 C48 H48B 109.2 . . ?
S7 C48 H48B 109.2 . . ?
H48A C48 H48B 107.9 . . ?
C51 C49 S7 112.5(2) . . ?
C51 C49 H49A 109.1 . . ?
S7 C49 H49A 109.1 . . ?
C51 C49 H49B 109.1 . . ?
S7 C49 H49B 109.1 . . ?
H49A C49 H49B 107.8 . . ?
C52 C50 S8 109.9(2) . . ?
C52 C50 H50A 109.7 . . ?
S8 C50 H50A 109.7 . . ?
C52 C50 H50B 109.7 . . ?
S8 C50 H50B 109.7 . . ?
H50A C50 H50B 108.2 . . ?
C49 C51 H51A 109.5 . . ?
C49 C51 H51B 109.5 . . ?
H51A C51 H51B 109.5 . . ?
C49 C51 H51C 109.5 . . ?
H51A C51 H51C 109.5 . . ?
H51B C51 H51C 109.5 . . ?
C50 C52 H52A 109.5 . . ?
C50 C52 H52B 109.5 . . ?
H52A C52 H52B 109.5 . . ?
C50 C52 H52C 109.5 . . ?
H52A C52 H52C 109.5 . . ?
H52B C52 H52C 109.5 . . ?
O61 C60 O60 125.7(3) . . ?
O61 C60 C61 117.5(3) . . ?
O60 C60 C61 116.8(3) . . ?
C60 C61 H61A 109.5 . . ?
C60 C61 H61B 109.5 . . ?
H61A C61 H61B 109.5 . . ?
C60 C61 H61C 109.5 . . ?
H61A C61 H61C 109.5 . . ?
H61B C61 H61C 109.5 . . ?
O13 Cl10 O11 110.96(17) . . ?
O13 Cl10 O10 109.59(18) . . ?
O11 Cl10 O10 109.41(15) . . ?
O13 Cl10 O12 108.64(15) . . ?
O11 Cl10 O12 109.44(15) . . ?
O10 Cl10 O12 108.78(15) . . ?
O23 Cl20 O20 111.1(3) . . ?
O23 Cl20 O21 109.2(2) . . ?
O20 Cl20 O21 112.2(2) . . ?
O23 Cl20 O22 107.7(2) . . ?
O20 Cl20 O22 106.35(19) . . ?
O21 Cl20 O22 110.17(19) . . ?
O70 C70 C71 121.5(12) . . ?
O70 C70 C72 122.1(11) . . ?
C71 C70 C72 115.7(7) . . ?
H76A C76 H76B 109.5 . . ?
H76A C76 H76C 109.5 . . ?
H76B C76 H76C 109.5 . . ?
H77A C77 H77B 109.5 . . ?
H77A C77 H77C 109.5 . . ?
H77B C77 H77C 109.5 . . ?

loop_
_geom_bond_atom_site_label_1
_geom_bond_atom_site_label_2
_geom_bond_distance
_geom_bond_site_symmetry_2
_geom_bond_publ_flag
Ni1 O60 2.0176(19) . ?
Ni1 N1 2.030(2) . ?
Ni1 N10 2.118(2) . ?
Ni1 N18 2.150(2) . ?
Ni1 N3 2.166(2) . ?
Ni1 S1 2.4430(9) . ?
Ni2 N2 2.055(2) . ?
Ni2 N13 2.058(3) . ?
Ni2 N12 2.115(3) . ?
Ni2 N4 2.117(3) . ?
Ni2 S3 2.4036(12) . ?
Ni2 S4 2.4817(10) . ?
Ni2 S13 2.606(8) . ?
Ni3 O61 2.0109(19) . ?
Ni3 N30 2.018(2) . ?
Ni3 N18 2.143(2) . ?
Ni3 N10 2.146(2) . ?
Ni3 N32 2.177(3) . ?
Ni3 S6 2.4667(9) . ?
Ni4 N31 2.051(2) . ?
Ni4 N15 2.070(2) . ?
Ni4 N16 2.098(2) . ?
Ni4 N33 2.136(2) . ?
Ni4 S7 2.4391(9) . ?
Ni4 S8 2.4542(10) . ?
S1 C6 1.815(3) . ?
S1 C9 1.831(3) . ?
S2 C10 1.810(8) . ?
S2 C8 1.822(3) . ?
S2 C110 1.90(2) . ?
S4 C20 1.812(3) . ?
S4 C16 1.825(3) . ?
S5 C36 1.803(3) . ?
S5 C39 1.812(3) . ?
S6 C38 1.811(3) . ?
S6 C40 1.821(3) . ?
S7 C48 1.805(3) . ?
S7 C49 1.821(3) . ?
S8 C50 1.819(3) . ?
S8 C46 1.819(3) . ?
O60 C60 1.260(3) . ?
O61 C60 1.250(3) . ?
N1 C3 1.335(4) . ?
N1 N2 1.371(3) . ?
N2 C1 1.351(4) . ?
N3 C4 1.490(3) . ?
N3 C5 1.490(3) . ?
N3 C7 1.493(4) . ?
N4 C17 1.485(4) . ?
N4 C15 1.487(4) . ?
N4 C14 1.490(4) . ?
N10 N11 1.194(3) . ?
N11 N12 1.168(3) . ?
N13 N14 1.172(3) . ?
N14 N15 1.174(3) . ?
N16 N17 1.165(3) . ?
N17 N18 1.202(3) . ?
N30 C33 1.354(4) . ?
N30 N31 1.377(3) . ?
N31 C31 1.348(3) . ?
N32 C37 1.492(4) . ?
N32 C34 1.498(4) . ?
N32 C35 1.503(4) . ?
N33 C44 1.486(4) . ?
N33 C45 1.488(4) . ?
N33 C47 1.502(4) . ?
C1 C2 1.380(4) . ?
C1 C14 1.497(4) . ?
C2 C3 1.387(4) . ?
C2 H2 0.9300 . ?
C3 C4 1.504(4) . ?
C4 H4A 0.9700 . ?
C4 H4B 0.9700 . ?
C5 C6 1.523(4) . ?
C5 H5A 0.9700 . ?
C5 H5B 0.9700 . ?
C6 H6A 0.9700 . ?
C6 H6B 0.9700 . ?
C7 C8 1.522(4) . ?
C7 H7A 0.9700 . ?
C7 H7B 0.9700 . ?
C8 H8A 0.9700 . ?
C8 H8B 0.9700 . ?
C9 C11 1.490(5) . ?
C9 H9A 0.9700 . ?
C9 H9B 0.9700 . ?
C10 C12 1.509(12) . ?
C10 H10A 0.9700 . ?
C10 H10B 0.9700 . ?
C12 H12A 0.9600 . ?
C12 H12B 0.9600 . ?
C12 H12C 0.9600 . ?
C110 C112 1.37(3) . ?
C110 H11A 0.9700 . ?
C110 H11B 0.9700 . ?
C112 H11C 0.9600 . ?
C112 H11D 0.9600 . ?
C112 H11E 0.9600 . ?
C11 H11C 0.9600 . ?
C11 H11D 0.9600 . ?
C11 H11E 0.9600 . ?
C14 H14A 0.9700 . ?
C14 H14B 0.9700 . ?
C15 C16 1.510(5) . ?
C15 H15A 0.9700 . ?
C15 H15B 0.9700 . ?
C16 H16A 0.9700 . ?
C16 H16B 0.9700 . ?
C17 C118 1.38(3) . ?
C17 C18 1.550(5) . ?
C17 H17A 0.9700 . ?
C17 H17B 0.9700 . ?
C18 S3 1.802(5) . ?
C18 H18A 0.9700 . ?
C18 H18B 0.9700 . ?
S3 C19 1.824(4) . ?
C19 C21 1.502(5) . ?
C19 H19A 0.9700 . ?
C19 H19B 0.9700 . ?
C21 H21A 0.9600 . ?
C21 H21B 0.9600 . ?
C21 H21C 0.9600 . ?
C118 S13 1.76(3) . ?
C118 H11I 0.9700 . ?
C118 H11J 0.9700 . ?
S13 C119 1.82(3) . ?
C119 C121 1.57(4) . ?
C119 H11K 0.9700 . ?
C119 H11L 0.9700 . ?
C121 H12D 0.9636 . ?
C121 H12E 0.9636 . ?
C121 H12F 0.9636 . ?
C20 C22 1.526(5) . ?
C20 H20A 0.9700 . ?
C20 H20B 0.9700 . ?
C22 H22A 0.9600 . ?
C22 H22B 0.9600 . ?
C22 H22C 0.9600 . ?
C31 C32 1.375(4) . ?
C31 C44 1.493(4) . ?
C32 C33 1.397(4) . ?
C32 H32 0.9300 . ?
C33 C34 1.493(4) . ?
C34 H34A 0.9700 . ?
C34 H34B 0.9700 . ?
C35 C36 1.521(4) . ?
C35 H35A 0.9700 . ?
C35 H35B 0.9700 . ?
C36 H36A 0.9700 . ?
C36 H36B 0.9700 . ?
C37 C38 1.512(4) . ?
C37 H37A 0.9700 . ?
C37 H37B 0.9700 . ?
C38 H38A 0.9700 . ?
C38 H38B 0.9700 . ?
C39 C41 1.502(5) . ?
C39 H39A 0.9700 . ?
C39 H39B 0.9700 . ?
C40 C42 1.523(5) . ?
C40 H40A 0.9700 . ?
C40 H40B 0.9700 . ?
C41 H41A 0.9600 . ?
C41 H41B 0.9600 . ?
C41 H41C 0.9600 . ?
C42 H42A 0.9600 . ?
C42 H42B 0.9600 . ?
C42 H42C 0.9600 . ?
C44 H44A 0.9700 . ?
C44 H44B 0.9700 . ?
C45 C46 1.515(4) . ?
C45 H45A 0.9700 . ?
C45 H45B 0.9700 . ?
C46 H46A 0.9700 . ?
C46 H46B 0.9700 . ?
C47 C48 1.527(4) . ?
C47 H47A 0.9700 . ?
C47 H47B 0.9700 . ?
C48 H48A 0.9700 . ?
C48 H48B 0.9700 . ?
C49 C51 1.508(4) . ?
C49 H49A 0.9700 . ?
C49 H49B 0.9700 . ?
C50 C52 1.516(4) . ?
C50 H50A 0.9700 . ?
C50 H50B 0.9700 . ?
C51 H51A 0.9600 . ?
C51 H51B 0.9600 . ?
C51 H51C 0.9600 . ?
C52 H52A 0.9600 . ?
C52 H52B 0.9600 . ?
C52 H52C 0.9600 . ?
C60 C61 1.515(4) . ?
C61 H61A 0.9600 . ?
C61 H61B 0.9600 . ?
C61 H61C 0.9600 . ?
Cl10 O13 1.420(2) . ?
Cl10 O11 1.428(2) . ?
Cl10 O10 1.432(2) . ?
Cl10 O12 1.441(2) . ?
Cl20 O23 1.387(3) . ?
Cl20 O20 1.389(3) . ?
Cl20 O21 1.420(3) . ?
Cl20 O22 1.443(3) . ?
O70 C70 1.081(15) . ?
C70 C71 1.453(17) . ?
C70 C72 1.531(13) . ?
C71 H71A 0.9600 . ?
C71 H71B 0.9600 . ?
C71 H71C 0.9600 . ?
C72 H72A 0.9600 . ?
C72 H72B 0.9600 . ?
C72 H72C 0.9600 . ?
C76 H76A 0.9600 . ?
C76 H76B 0.9600 . ?
C76 H76C 0.9600 . ?
C77 H77A 0.9600 . ?
C77 H77B 0.9600 . ?
C77 H77C 0.9600 . ?

loop_
_geom_torsion_atom_site_label_1
_geom_torsion_atom_site_label_2
_geom_torsion_atom_site_label_3
_geom_torsion_atom_site_label_4
_geom_torsion
_geom_torsion_site_symmetry_1
_geom_torsion_site_symmetry_2
_geom_torsion_site_symmetry_3
_geom_torsion_site_symmetry_4
_geom_torsion_publ_flag
O60 Ni1 S1 C6 -70.22(12) . . . . ?
N1 Ni1 S1 C6 99.64(12) . . . . ?
N10 Ni1 S1 C6 -162.07(12) . . . . ?
N18 Ni1 S1 C6 -89.8(5) . . . . ?
N3 Ni1 S1 C6 19.46(12) . . . . ?
O60 Ni1 S1 C9 31.84(14) . . . . ?
N1 Ni1 S1 C9 -158.29(15) . . . . ?
N10 Ni1 S1 C9 -60.01(15) . . . . ?
N18 Ni1 S1 C9 12.3(5) . . . . ?
N3 Ni1 S1 C9 121.52(15) . . . . ?
N2 Ni2 S4 C20 -93.0(3) . . . . ?
N13 Ni2 S4 C20 -13.19(15) . . . . ?
N12 Ni2 S4 C20 78.07(15) . . . . ?
N4 Ni2 S4 C20 -106.81(15) . . . . ?
S3 Ni2 S4 C20 165.53(13) . . . . ?
S13 Ni2 S4 C20 -180.0(2) . . . . ?
N2 Ni2 S4 C16 10.1(3) . . . . ?
N13 Ni2 S4 C16 89.90(14) . . . . ?
N12 Ni2 S4 C16 -178.85(14) . . . . ?
N4 Ni2 S4 C16 -3.72(13) . . . . ?
S3 Ni2 S4 C16 -91.38(12) . . . . ?
S13 Ni2 S4 C16 -76.9(2) . . . . ?
O61 Ni3 S6 C38 -63.94(12) . . . . ?
N30 Ni3 S6 C38 105.70(12) . . . . ?
N18 Ni3 S6 C38 -154.11(12) . . . . ?
N10 Ni3 S6 C38 -127.1(14) . . . . ?
N32 Ni3 S6 C38 24.87(12) . . . . ?
O61 Ni3 S6 C40 37.51(13) . . . . ?
N30 Ni3 S6 C40 -152.85(14) . . . . ?
N18 Ni3 S6 C40 -52.66(13) . . . . ?
N10 Ni3 S6 C40 -25.7(14) . . . . ?
N32 Ni3 S6 C40 126.31(13) . . . . ?
N31 Ni4 S7 C48 -58.54(12) . . . . ?
N15 Ni4 S7 C48 -6(4) . . . . ?
N16 Ni4 S7 C48 -155.93(12) . . . . ?
N33 Ni4 S7 C48 22.81(13) . . . . ?
S8 Ni4 S7 C48 108.57(11) . . . . ?
N31 Ni4 S7 C49 -162.28(13) . . . . ?
N15 Ni4 S7 C49 -109(4) . . . . ?
N16 Ni4 S7 C49 100.32(13) . . . . ?
N33 Ni4 S7 C49 -80.94(13) . . . . ?
S8 Ni4 S7 C49 4.82(11) . . . . ?
N31 Ni4 S8 C50 -90.4(3) . . . . ?
N15 Ni4 S8 C50 -13.08(14) . . . . ?
N16 Ni4 S8 C50 77.55(13) . . . . ?
N33 Ni4 S8 C50 -105.98(13) . . . . ?
S7 Ni4 S8 C50 168.03(11) . . . . ?
N31 Ni4 S8 C46 13.3(3) . . . . ?
N15 Ni4 S8 C46 90.58(13) . . . . ?
N16 Ni4 S8 C46 -178.79(13) . . . . ?
N33 Ni4 S8 C46 -2.32(13) . . . . ?
S7 Ni4 S8 C46 -88.31(11) . . . . ?
N1 Ni1 O60 C60 128.3(5) . . . . ?
N10 Ni1 O60 C60 -43.3(3) . . . . ?
N18 Ni1 O60 C60 37.9(3) . . . . ?
N3 Ni1 O60 C60 134.2(3) . . . . ?
S1 Ni1 O60 C60 -139.5(3) . . . . ?
N30 Ni3 O61 C60 165.4(4) . . . . ?
N18 Ni3 O61 C60 -33.1(2) . . . . ?
N10 Ni3 O61 C60 47.8(2) . . . . ?
N32 Ni3 O61 C60 143.5(2) . . . . ?
S6 Ni3 O61 C60 -129.8(2) . . . . ?
O60 Ni1 N1 C3 -8.8(6) . . . . ?
N10 Ni1 N1 C3 162.68(19) . . . . ?
N18 Ni1 N1 C3 81.07(19) . . . . ?
N3 Ni1 N1 C3 -14.87(18) . . . . ?
S1 Ni1 N1 C3 -100.21(18) . . . . ?
O60 Ni1 N1 N2 167.8(4) . . . . ?
N10 Ni1 N1 N2 -20.7(3) . . . . ?
N18 Ni1 N1 N2 -102.3(3) . . . . ?
N3 Ni1 N1 N2 161.7(3) . . . . ?
S1 Ni1 N1 N2 76.4(3) . . . . ?
C3 N1 N2 C1 -0.1(3) . . . . ?
Ni1 N1 N2 C1 -176.8(2) . . . . ?
C3 N1 N2 Ni2 -179.6(2) . . . . ?
Ni1 N1 N2 Ni2 3.6(4) . . . . ?
N13 Ni2 N2 C1 -77.4(2) . . . . ?
N12 Ni2 N2 C1 -169.1(2) . . . . ?
N4 Ni2 N2 C1 15.7(2) . . . . ?
S3 Ni2 N2 C1 104.05(19) . . . . ?
S4 Ni2 N2 C1 1.8(4) . . . . ?
S13 Ni2 N2 C1 91.5(3) . . . . ?
N13 Ni2 N2 N1 102.1(3) . . . . ?
N12 Ni2 N2 N1 10.4(3) . . . . ?
N4 Ni2 N2 N1 -164.7(3) . . . . ?
S3 Ni2 N2 N1 -76.4(3) . . . . ?
S4 Ni2 N2 N1 -178.64(18) . . . . ?
S13 Ni2 N2 N1 -89.0(3) . . . . ?
O60 Ni1 N3 C4 -149.09(16) . . . . ?
N1 Ni1 N3 C4 29.85(16) . . . . ?
N10 Ni1 N3 C4 -24.3(17) . . . . ?
N18 Ni1 N3 C4 -62.13(17) . . . . ?
S1 Ni1 N3 C4 125.29(16) . . . . ?
O60 Ni1 N3 C5 95.02(17) . . . . ?
N1 Ni1 N3 C5 -86.04(18) . . . . ?
N10 Ni1 N3 C5 -140.2(16) . . . . ?
N18 Ni1 N3 C5 -178.02(17) . . . . ?
S1 Ni1 N3 C5 9.40(16) . . . . ?
O60 Ni1 N3 C7 -28.97(19) . . . . ?
N1 Ni1 N3 C7 149.97(19) . . . . ?
N10 Ni1 N3 C7 95.8(17) . . . . ?
N18 Ni1 N3 C7 57.99(19) . . . . ?
S1 Ni1 N3 C7 -114.58(18) . . . . ?
N2 Ni2 N4 C17 91.4(2) . . . . ?
N13 Ni2 N4 C17 -178.0(2) . . . . ?
N12 Ni2 N4 C17 -15.7(13) . . . . ?
S3 Ni2 N4 C17 3.0(2) . . . . ?
S4 Ni2 N4 C17 -91.8(2) . . . . ?
S13 Ni2 N4 C17 11.2(3) . . . . ?
N2 Ni2 N4 C15 -146.7(2) . . . . ?
N13 Ni2 N4 C15 -56.1(2) . . . . ?
N12 Ni2 N4 C15 106.2(11) . . . . ?
S3 Ni2 N4 C15 124.8(2) . . . . ?
S4 Ni2 N4 C15 30.0(2) . . . . ?
S13 Ni2 N4 C15 133.0(3) . . . . ?
N2 Ni2 N4 C14 -29.36(18) . . . . ?
N13 Ni2 N4 C14 61.24(19) . . . . ?
N12 Ni2 N4 C14 -136.4(11) . . . . ?
S3 Ni2 N4 C14 -117.78(18) . . . . ?
S4 Ni2 N4 C14 147.42(18) . . . . ?
S13 Ni2 N4 C14 -109.6(3) . . . . ?
O60 Ni1 N10 N11 -160.8(2) . . . . ?
N1 Ni1 N10 N11 20.7(2) . . . . ?
N18 Ni1 N10 N11 112.6(2) . . . . ?
N3 Ni1 N10 N11 74.5(17) . . . . ?
S1 Ni1 N10 N11 -74.9(2) . . . . ?
O60 Ni1 N10 Ni3 65.12(9) . . . . ?
N1 Ni1 N10 Ni3 -113.39(9) . . . . ?
N18 Ni1 N10 Ni3 -21.53(8) . . . . ?
N3 Ni1 N10 Ni3 -59.6(17) . . . . ?
S1 Ni1 N10 Ni3 150.93(6) . . . . ?
O61 Ni3 N10 N11 159.6(2) . . . . ?
N30 Ni3 N10 N11 -10.2(2) . . . . ?
N18 Ni3 N10 N11 -110.2(2) . . . . ?
N32 Ni3 N10 N11 70.7(2) . . . . ?
S6 Ni3 N10 N11 -137.4(13) . . . . ?
O61 Ni3 N10 Ni1 -68.54(9) . . . . ?
N30 Ni3 N10 Ni1 121.60(9) . . . . ?
N18 Ni3 N10 Ni1 21.63(8) . . . . ?
N32 Ni3 N10 Ni1 -157.42(9) . . . . ?
S6 Ni3 N10 Ni1 -5.5(14) . . . . ?
Ni1 N10 N11 N12 152(7) . . . . ?
Ni3 N10 N11 N12 -87(7) . . . . ?
N10 N11 N12 Ni2 -166(7) . . . . ?
N2 Ni2 N12 N11 -2.1(3) . . . . ?
N13 Ni2 N12 N11 -93.4(3) . . . . ?
N4 Ni2 N12 N11 104.3(11) . . . . ?
S3 Ni2 N12 N11 85.6(2) . . . . ?
S4 Ni2 N12 N11 -179.9(2) . . . . ?
S13 Ni2 N12 N11 78.0(3) . . . . ?
N2 Ni2 N13 N14 -1.2(3) . . . . ?
N12 Ni2 N13 N14 98.3(3) . . . . ?
N4 Ni2 N13 N14 -83.2(3) . . . . ?
S3 Ni2 N13 N14 61(3) . . . . ?
S4 Ni2 N13 N14 -167.9(3) . . . . ?
S13 Ni2 N13 N14 -47.2(9) . . . . ?
Ni2 N13 N14 N15 144(4) . . . . ?
N13 N14 N15 Ni4 119(4) . . . . ?
N31 Ni4 N15 N14 -3.6(3) . . . . ?
N16 Ni4 N15 N14 93.8(3) . . . . ?
N33 Ni4 N15 N14 -84.9(3) . . . . ?
S7 Ni4 N15 N14 -56(4) . . . . ?
S8 Ni4 N15 N14 -170.7(3) . . . . ?
N31 Ni4 N16 N17 -5.5(2) . . . . ?
N15 Ni4 N16 N17 -95.2(2) . . . . ?
N33 Ni4 N16 N17 65.0(15) . . . . ?
S7 Ni4 N16 N17 84.2(2) . . . . ?
S8 Ni4 N16 N17 177.2(2) . . . . ?
Ni4 N16 N17 N18 -138(9) . . . . ?
N16 N17 N18 Ni3 127(9) . . . . ?
N16 N17 N18 Ni1 -118(9) . . . . ?
O61 Ni3 N18 N17 -156.77(19) . . . . ?
N30 Ni3 N18 N17 19.6(2) . . . . ?
N10 Ni3 N18 N17 109.9(2) . . . . ?
N32 Ni3 N18 N17 125.5(14) . . . . ?
S6 Ni3 N18 N17 -71.39(19) . . . . ?
O61 Ni3 N18 Ni1 72.09(9) . . . . ?
N30 Ni3 N18 Ni1 -111.58(9) . . . . ?
N10 Ni3 N18 Ni1 -21.27(8) . . . . ?
N32 Ni3 N18 Ni1 -5.6(15) . . . . ?
S6 Ni3 N18 Ni1 157.47(6) . . . . ?
O60 Ni1 N18 N17 163.9(2) . . . . ?
N1 Ni1 N18 N17 -6.0(2) . . . . ?
N10 Ni1 N18 N17 -103.3(2) . . . . ?
N3 Ni1 N18 N17 74.9(2) . . . . ?
S1 Ni1 N18 N17 -176.6(3) . . . . ?
O60 Ni1 N18 Ni3 -71.28(9) . . . . ?
N1 Ni1 N18 Ni3 118.84(9) . . . . ?
N10 Ni1 N18 Ni3 21.53(8) . . . . ?
N3 Ni1 N18 Ni3 -160.34(8) . . . . ?
S1 Ni1 N18 Ni3 -51.8(5) . . . . ?
O61 Ni3 N30 C33 -35.2(5) . . . . ?
N18 Ni3 N30 C33 163.53(19) . . . . ?
N10 Ni3 N30 C33 82.5(2) . . . . ?
N32 Ni3 N30 C33 -13.04(19) . . . . ?
S6 Ni3 N30 C33 -99.69(19) . . . . ?
O61 Ni3 N30 N31 139.6(4) . . . . ?
N18 Ni3 N30 N31 -21.6(3) . . . . ?
N10 Ni3 N30 N31 -102.6(3) . . . . ?
N32 Ni3 N30 N31 161.8(3) . . . . ?
S6 Ni3 N30 N31 75.2(2) . . . . ?
C33 N30 N31 C31 -0.3(3) . . . . ?
Ni3 N30 N31 C31 -175.3(2) . . . . ?
C33 N30 N31 Ni4 176.2(2) . . . . ?
Ni3 N30 N31 Ni4 1.1(4) . . . . ?
N15 Ni4 N31 C31 -78.0(2) . . . . ?
N16 Ni4 N31 C31 -168.78(19) . . . . ?
N33 Ni4 N31 C31 14.85(19) . . . . ?
S7 Ni4 N31 C31 101.06(19) . . . . ?
S8 Ni4 N31 C31 -0.9(4) . . . . ?
N15 Ni4 N31 N30 105.7(3) . . . . ?
N16 Ni4 N31 N30 14.9(3) . . . . ?
N33 Ni4 N31 N30 -161.5(3) . . . . ?
S7 Ni4 N31 N30 -75.3(3) . . . . ?
S8 Ni4 N31 N30 -177.21(18) . . . . ?
O61 Ni3 N32 C37 89.40(18) . . . . ?
N30 Ni3 N32 C37 -86.30(18) . . . . ?
N18 Ni3 N32 C37 167.2(13) . . . . ?
N10 Ni3 N32 C37 -177.31(18) . . . . ?
S6 Ni3 N32 C37 3.99(17) . . . . ?
O61 Ni3 N32 C34 -156.22(17) . . . . ?
N30 Ni3 N32 C34 28.08(17) . . . . ?
N18 Ni3 N32 C34 -78.4(14) . . . . ?
N10 Ni3 N32 C34 -62.93(17) . . . . ?
S6 Ni3 N32 C34 118.37(16) . . . . ?
O61 Ni3 N32 C35 -32.36(19) . . . . ?
N30 Ni3 N32 C35 151.9(2) . . . . ?
N18 Ni3 N32 C35 45.4(15) . . . . ?
N10 Ni3 N32 C35 60.94(19) . . . . ?
S6 Ni3 N32 C35 -117.76(18) . . . . ?
N31 Ni4 N33 C44 -30.35(18) . . . . ?
N15 Ni4 N33 C44 58.75(19) . . . . ?
N16 Ni4 N33 C44 -101.4(14) . . . . ?
S7 Ni4 N33 C44 -120.67(18) . . . . ?
S8 Ni4 N33 C44 146.10(18) . . . . ?
N31 Ni4 N33 C45 -148.2(2) . . . . ?
N15 Ni4 N33 C45 -59.1(2) . . . . ?
N16 Ni4 N33 C45 140.8(14) . . . . ?
S7 Ni4 N33 C45 121.51(19) . . . . ?
S8 Ni4 N33 C45 28.28(18) . . . . ?
N31 Ni4 N33 C47 89.2(2) . . . . ?
N15 Ni4 N33 C47 178.3(2) . . . . ?
N16 Ni4 N33 C47 18.1(15) . . . . ?
S7 Ni4 N33 C47 -1.14(19) . . . . ?
S8 Ni4 N33 C47 -94.37(19) . . . . ?
N1 N2 C1 C2 0.6(3) . . . . ?
Ni2 N2 C1 C2 -179.7(2) . . . . ?
N1 N2 C1 C14 -177.0(2) . . . . ?
Ni2 N2 C1 C14 2.6(3) . . . . ?
N2 C1 C2 C3 -0.9(3) . . . . ?
C14 C1 C2 C3 176.4(3) . . . . ?
N2 N1 C3 C2 -0.5(3) . . . . ?
Ni1 N1 C3 C2 177.12(19) . . . . ?
N2 N1 C3 C4 177.9(2) . . . . ?
Ni1 N1 C3 C4 -4.5(3) . . . . ?
C1 C2 C3 N1 0.8(3) . . . . ?
C1 C2 C3 C4 -177.3(3) . . . . ?
C5 N3 C4 C3 76.8(3) . . . . ?
C7 N3 C4 C3 -159.1(2) . . . . ?
Ni1 N3 C4 C3 -38.9(2) . . . . ?
N1 C3 C4 N3 31.3(3) . . . . ?
C2 C3 C4 N3 -150.8(3) . . . . ?
C4 N3 C5 C6 -157.8(2) . . . . ?
C7 N3 C5 C6 78.7(3) . . . . ?
Ni1 N3 C5 C6 -44.7(3) . . . . ?
N3 C5 C6 S1 66.7(3) . . . . ?
C9 S1 C6 C5 -154.5(2) . . . . ?
Ni1 S1 C6 C5 -47.04(19) . . . . ?
C4 N3 C7 C8 -66.8(3) . . . . ?
C5 N3 C7 C8 55.3(3) . . . . ?
Ni1 N3 C7 C8 177.1(2) . . . . ?
N3 C7 C8 S2 166.8(2) . . . . ?
C10 S2 C8 C7 141.2(4) . . . . ?
C110 S2 C8 C7 179.6(6) . . . . ?
C6 S1 C9 C11 -67.5(3) . . . . ?
Ni1 S1 C9 C11 -163.8(3) . . . . ?
C8 S2 C10 C12 68.4(8) . . . . ?
C110 S2 C10 C12 -24.8(9) . . . . ?
C10 S2 C110 C112 11.9(15) . . . . ?
C8 S2 C110 C112 -82.9(19) . . . . ?
C17 N4 C14 C1 -83.2(3) . . . . ?
C15 N4 C14 C1 154.6(3) . . . . ?
Ni2 N4 C14 C1 38.1(3) . . . . ?
N2 C1 C14 N4 -29.1(4) . . . . ?
C2 C1 C14 N4 153.8(3) . . . . ?
C17 N4 C15 C16 67.6(3) . . . . ?
C14 N4 C15 C16 -169.4(3) . . . . ?
Ni2 N4 C15 C16 -55.7(3) . . . . ?
N4 C15 C16 S4 53.2(3) . . . . ?
C20 S4 C16 C15 86.2(3) . . . . ?
Ni2 S4 C16 C15 -22.9(2) . . . . ?
C15 N4 C17 C118 178.5(14) . . . . ?
C14 N4 C17 C118 56.2(14) . . . . ?
Ni2 N4 C17 C118 -60.4(14) . . . . ?
C15 N4 C17 C18 -151.2(3) . . . . ?
C14 N4 C17 C18 86.6(4) . . . . ?
Ni2 N4 C17 C18 -30.0(4) . . . . ?
C118 C17 C18 S3 146(3) . . . . ?
N4 C17 C18 S3 51.0(4) . . . . ?
C17 C18 S3 C19 72.8(3) . . . . ?
C17 C18 S3 Ni2 -40.1(3) . . . . ?
N2 Ni2 S3 C18 -63.19(14) . . . . ?
N13 Ni2 S3 C18 -126(3) . . . . ?
N12 Ni2 S3 C18 -162.74(14) . . . . ?
N4 Ni2 S3 C18 18.86(14) . . . . ?
S4 Ni2 S3 C18 103.60(13) . . . . ?
S13 Ni2 S3 C18 -11.5(8) . . . . ?
N2 Ni2 S3 C19 -169.11(18) . . . . ?
N13 Ni2 S3 C19 128(3) . . . . ?
N12 Ni2 S3 C19 91.34(19) . . . . ?
N4 Ni2 S3 C19 -87.06(19) . . . . ?
S4 Ni2 S3 C19 -2.32(17) . . . . ?
S13 Ni2 S3 C19 -117.4(8) . . . . ?
C18 S3 C19 C21 79.3(4) . . . . ?
Ni2 S3 C19 C21 178.6(3) . . . . ?
N4 C17 C118 S13 77.8(14) . . . . ?
C18 C17 C118 S13 -19.9(16) . . . . ?
C17 C118 S13 C119 59.9(18) . . . . ?
C17 C118 S13 Ni2 -53.1(15) . . . . ?
N2 Ni2 S13 C118 -62.2(10) . . . . ?
N13 Ni2 S13 C118 -14.9(15) . . . . ?
N12 Ni2 S13 C118 -159.7(10) . . . . ?
N4 Ni2 S13 C118 22.6(10) . . . . ?
S3 Ni2 S13 C118 171.0(15) . . . . ?
S4 Ni2 S13 C118 104.1(10) . . . . ?
N2 Ni2 S13 C119 -170.9(9) . . . . ?
N13 Ni2 S13 C119 -123.6(11) . . . . ?
N12 Ni2 S13 C119 91.6(9) . . . . ?
N4 Ni2 S13 C119 -86.1(9) . . . . ?
S3 Ni2 S13 C119 62.3(11) . . . . ?
S4 Ni2 S13 C119 -4.6(9) . . . . ?
C118 S13 C119 C121 177(2) . . . . ?
Ni2 S13 C119 C121 -79.3(19) . . . . ?
C16 S4 C20 C22 82.1(3) . . . . ?
Ni2 S4 C20 C22 -178.2(3) . . . . ?
N30 N31 C31 C32 1.2(3) . . . . ?
Ni4 N31 C31 C32 -176.33(19) . . . . ?
N30 N31 C31 C44 -177.2(2) . . . . ?
Ni4 N31 C31 C44 5.3(3) . . . . ?
N31 C31 C32 C33 -1.6(3) . . . . ?
C44 C31 C32 C33 176.5(3) . . . . ?
N31 N30 C33 C32 -0.8(3) . . . . ?
Ni3 N30 C33 C32 175.63(19) . . . . ?
N31 N30 C33 C34 177.5(2) . . . . ?
Ni3 N30 C33 C34 -6.1(3) . . . . ?
C31 C32 C33 N30 1.4(3) . . . . ?
C31 C32 C33 C34 -176.5(3) . . . . ?
N30 C33 C34 N32 31.3(3) . . . . ?
C32 C33 C34 N32 -150.9(3) . . . . ?
C37 N32 C34 C33 76.5(3) . . . . ?
C35 N32 C34 C33 -166.6(2) . . . . ?
Ni3 N32 C34 C33 -37.5(2) . . . . ?
C37 N32 C35 C36 -178.3(2) . . . . ?
C34 N32 C35 C36 64.5(3) . . . . ?
Ni3 N32 C35 C36 -56.5(3) . . . . ?
N32 C35 C36 S5 178.9(2) . . . . ?
C39 S5 C36 C35 -74.6(3) . . . . ?
C34 N32 C37 C38 -153.5(2) . . . . ?
C35 N32 C37 C38 87.6(3) . . . . ?
Ni3 N32 C37 C38 -41.2(3) . . . . ?
N32 C37 C38 S6 70.8(3) . . . . ?
C40 S6 C38 C37 -165.2(2) . . . . ?
Ni3 S6 C38 C37 -53.30(19) . . . . ?
C36 S5 C39 C41 -168.4(3) . . . . ?
C38 S6 C40 C42 -178.9(2) . . . . ?
Ni3 S6 C40 C42 87.7(2) . . . . ?
C45 N33 C44 C31 156.4(2) . . . . ?
C47 N33 C44 C31 -80.7(3) . . . . ?
Ni4 N33 C44 C31 40.5(3) . . . . ?
N31 C31 C44 N33 -32.8(4) . . . . ?
C32 C31 C44 N33 149.2(3) . . . . ?
C44 N33 C45 C46 -166.6(3) . . . . ?
C47 N33 C45 C46 70.6(3) . . . . ?
Ni4 N33 C45 C46 -53.4(3) . . . . ?
N33 C45 C46 S8 53.4(3) . . . . ?
C50 S8 C46 C45 86.6(3) . . . . ?
Ni4 S8 C46 C45 -24.1(2) . . . . ?
C44 N33 C47 C48 87.9(3) . . . . ?
C45 N33 C47 C48 -149.0(3) . . . . ?
Ni4 N33 C47 C48 -27.8(3) . . . . ?
N33 C47 C48 S7 52.7(3) . . . . ?
C49 S7 C48 C47 70.5(2) . . . . ?
Ni4 S7 C48 C47 -44.4(2) . . . . ?
C48 S7 C49 C51 80.5(3) . . . . ?
Ni4 S7 C49 C51 179.1(2) . . . . ?
C46 S8 C50 C52 -174.8(2) . . . . ?
Ni4 S8 C50 C52 -74.9(2) . . . . ?
Ni3 O61 C60 O60 -14.4(4) . . . . ?
Ni3 O61 C60 C61 165.3(2) . . . . ?
Ni1 O60 C60 O61 11.7(5) . . . . ?
Ni1 O60 C60 C61 -168.0(2) . . . . ?
